data_1568537
loop_
_publ_author_name
'Xu, Xin'
'Yan, Bing'

_publ_section_title
;
 Bioinspired HOF-based luminescent skin sensor with triple mechanochromism
 responses for the recognition and collection of human biophysical
 signals.
;
_journal_issue 6
_journal_name_full 'Materials horizons'
_journal_page_first 2062
_journal_page_last 2074
_journal_paper_doi 10.1039/d3mh00096f
_journal_volume 10
_journal_year 2023
_chemical_formula_sum 'C4 H10 N2 O10 Zn'
_chemical_formula_weight 311.51
_space_group_IT_number 9
_space_group_name_Hall 'C -2yc'
_space_group_name_H-M_alt 'C 1 c 1'
_symmetry_cell_setting monoclinic
_symmetry_space_group_name_H-M 'C 1 c 1'
_atom_sites_solution_hydrogens
;
hydrogen atoms are generated by HFIX
instructions or 'difmap'
;
_atom_sites_solution_primary direct
_atom_sites_solution_secondary difmap
_audit_block_doi 10.5517/cc72gg6
_audit_creation_method SHELXL-97
_audit_update_record
;
2003-05-19 deposited with the CCDC.	2023-02-24 downloaded from the CCDC.
;
_cell_angle_alpha 90.00
_cell_angle_beta 91.07(3)
_cell_angle_gamma 90.00
_cell_formula_units_Z 4
_cell_length_a 13.678(3)
_cell_length_b 7.1156(14)
_cell_length_c 9.883(2)
_cell_measurement_reflns_used 2564
_cell_measurement_temperature 293(2)
_cell_measurement_theta_max 27.47
_cell_measurement_theta_min 3.23
_cell_volume 961.7(3)
_computing_cell_refinement
;
Molecular Structure Corporation (1994)
MSC/AFC Diffractometer Control Software
MSC, 3200 Research Forest Drive, The
Woodlands, TX 77381 USA.
;
_computing_data_collection
;
Molecular Structure Corporation (1994)
MSC/AFC Diffractometer Control Software
MSC, 3200 Research Forest Drive, The
Woodlands, TX 77381, USA.
;
_computing_data_reduction
;
Sheldrick, G. M. (1997) SHELXS97, Program
for the Solution of Crystal Structure,
University of Gottingen, Germany.
;
_computing_molecular_graphics
;
Interactive Molecular Graphics XP, Virsion
4.2 for MSDOS (1990), Siemens Analytical
X-ray Instruments Inc., Madison, Wisconsin,
USA.
;
_computing_publication_material
;
Sheldrick, G. M. (1997) SHELXL97, Program
for the refinement of Crystal Structure,
University of Gottingen, Germany.
;
_computing_structure_refinement
;
Sheldrick, G. M. (1997) SHELXL97, Program
for the Refinement of Crystal Structure,
University of Gottingen, Germany.
;
_computing_structure_solution
;
Sheldrick, G. M. (1997) SHELXS97, Program
for the Solution of Crystal Structure,
University of Gottingen, Germany.
;
_diffrn_ambient_temperature 293(2)
_diffrn_detector_area_resol_mean '100x100 microns'
_diffrn_measured_fraction_theta_full 0.932
_diffrn_measured_fraction_theta_max 0.932
_diffrn_measurement_device_type 'Rigaku RAXIS RAPID IP'
_diffrn_measurement_method Oscillation
_diffrn_radiation_monochromator graphite
_diffrn_radiation_source 'fine-focus sealed tube'
_diffrn_radiation_type MoK\a
_diffrn_radiation_wavelength 0.71073
_diffrn_reflns_av_R_equivalents 0.0691
_diffrn_reflns_av_sigmaI/netI 0.0537
_diffrn_reflns_limit_h_max 17
_diffrn_reflns_limit_h_min -17
_diffrn_reflns_limit_k_max 9
_diffrn_reflns_limit_k_min -9
_diffrn_reflns_limit_l_max 12
_diffrn_reflns_limit_l_min -12
_diffrn_reflns_number 2564
_diffrn_reflns_theta_full 27.47
_diffrn_reflns_theta_max 27.47
_diffrn_reflns_theta_min 3.23
_exptl_absorpt_coefficient_mu 2.610
_exptl_absorpt_correction_T_max 0.770
_exptl_absorpt_correction_T_min 0.119
_exptl_absorpt_correction_type empirical
_exptl_crystal_colour Colourless
_exptl_crystal_density_diffrn 2.151
_exptl_crystal_density_method 'not measured'
_exptl_crystal_description Block
_exptl_crystal_F_000 632
_exptl_crystal_size_max 0.40
_exptl_crystal_size_mid 0.35
_exptl_crystal_size_min 0.10
_refine_diff_density_max 0.494
_refine_diff_density_min -0.704
_refine_diff_density_rms 0.135
_refine_ls_abs_structure_details 'Flack H D (1983), Acta Cryst. A39, 876-881'
_refine_ls_abs_structure_Flack 0.01(3)
_refine_ls_extinction_coef 0.0002(18)
_refine_ls_extinction_expression Fc^*^=kFc[1+0.001xFc^2^\l^3^/sin(2\q)]^-1/4^
_refine_ls_extinction_method SHELXL
_refine_ls_goodness_of_fit_ref 1.023
_refine_ls_hydrogen_treatment
;
hydrogen coordinates ride on the coordinates
of the previous atom, the isotropic U values
are 1.2 OR 1.5 time over the U values of the
previous atom.
;
_refine_ls_matrix_type full
_refine_ls_number_parameters 161
_refine_ls_number_reflns 1024
_refine_ls_number_restraints 4
_refine_ls_restrained_S_all 1.022
_refine_ls_R_factor_all 0.0550
_refine_ls_R_factor_gt 0.0468
_refine_ls_shift/su_max 0.010
_refine_ls_shift/su_mean 0.002
_refine_ls_structure_factor_coef Fsqd
_refine_ls_weighting_details 'calc w=1/[\s^2^(Fo^2^)+(0.0917P)^2^+0.0000P] where P=(Fo^2^+2Fc^2^)/3'
_refine_ls_weighting_scheme calc
_refine_ls_wR_factor_gt 0.1206
_refine_ls_wR_factor_ref 0.1251
_reflns_number_gt 874
_reflns_number_total 1024
_reflns_threshold_expression >2sigma(I)
_cod_data_source_file d3mh00096f4.cif
_cod_data_source_block a
_cod_depositor_comments
;
The following automatic conversions were performed:

data item '_exptl_absorpt_correction_type' value 'Empirical' was
changed to 'empirical' in accordance with the
/home/data/users/saulius/crontab/automatic-downloads/rss-feeds/RSC/lib/dictionaries/cif_core.dic
dictionary named 'cif_core.dic' version 2.4.2 last updated on
2011-04-26.

data item '_symmetry_cell_setting' value 'Monoclinic' was changed to
'monoclinic' in accordance with the
/home/data/users/saulius/crontab/automatic-downloads/rss-feeds/RSC/lib/dictionaries/cif_core.dic
dictionary named 'cif_core.dic' version 2.4.2 last updated on
2011-04-26.

Automatic conversion script
Id: cif_fix_values 7556 2019-12-06 15:28:31Z antanas 

 Adding full bibliography for 1568537.cif.
;
_cod_original_sg_symbol_H-M Cc
_cod_database_code 1568537

loop_
_symmetry_equiv_pos_as_xyz
'x, y, z'
'x, -y, z+1/2'
'x+1/2, y+1/2, z'
'x+1/2, -y+1/2, z+1/2'

loop_
_atom_site_label
_atom_site_type_symbol
_atom_site_fract_x
_atom_site_fract_y
_atom_site_fract_z
_atom_site_U_iso_or_equiv
_atom_site_adp_type
_atom_site_occupancy
_atom_site_symmetry_multiplicity
_atom_site_calc_flag
_atom_site_refinement_flags
_atom_site_disorder_assembly
_atom_site_disorder_group
Zn Zn 0.9757(2) 0.18551(8) 0.8450(3) 0.0264(3) Uani 1 1 d . . .
O1 O 1.0852(7) 0.3843(15) 0.9042(10) 0.029(2) Uani 1 1 d . . .
HO1 H 1.1463 0.3558 0.8601 0.080 Uiso 1 1 d . . .
O2 O 0.9372(8) 0.2700(18) 1.0381(11) 0.028(2) Uani 1 1 d D . .
O3 O 1.0121(9) 0.7369(19) 1.1435(11) 0.030(3) Uani 1 1 d . . .
HO3 H 1.0132 0.8492 1.0885 1.080 Uiso 1 1 d . . .
O4 O 0.8696(9) 0.6244(17) 1.2911(9) 0.033(3) Uani 1 1 d D . .
O5 O 1.0613(7) -0.0257(17) 0.9416(11) 0.036(3) Uani 1 1 d . . .
O6 O 1.1381(9) -0.017(2) 0.7522(12) 0.057(4) Uani 1 1 d . . .
O7 O 1.1943(13) -0.171(2) 0.9318(16) 0.056(4) Uani 1 1 d . . .
O8 O 0.8990(7) -0.0354(15) 0.7522(11) 0.037(3) Uani 1 1 d . . .
O9 O 0.8205(7) -0.020(2) 0.9314(10) 0.043(3) Uani 1 1 d . . .
O10 O 0.7604(14) -0.1848(19) 0.7774(16) 0.056(4) Uani 1 1 d . . .
N1 N 1.1315(12) -0.081(2) 0.8740(15) 0.044(4) Uani 1 1 d . . .
N2 N 0.8224(7) -0.0734(16) 0.8231(10) 0.019(2) Uani 1 1 d . . .
C1 C 1.0989(12) 0.395(2) 1.0453(12) 0.029(3) Uani 1 1 d . . .
H1A H 1.1382 0.5044 1.0688 0.035 Uiso 1 1 calc R . .
H1B H 1.1322 0.2839 1.0787 0.035 Uiso 1 1 calc R . .
C2 C 0.9997(11) 0.411(2) 1.1070(14) 0.029(3) Uani 1 1 d . . .
H2 H 1.0045 0.3826 1.2039 0.035 Uiso 1 1 calc R . .
C3 C 0.9531(10) 0.601(2) 1.0863(13) 0.024(3) Uani 1 1 d . . .
H3 H 0.9481 0.6247 0.9887 0.029 Uiso 1 1 calc R . .
C4 C 0.8515(9) 0.616(2) 1.1444(16) 0.028(3) Uani 1 1 d . . .
H4A H 0.8187 0.7292 1.1124 0.034 Uiso 1 1 calc R . .
H4B H 0.8119 0.5079 1.1202 0.034 Uiso 1 1 calc R . .
HO2 H 0.918(13) 0.181(17) 1.104(16) 0.080 Uiso 1 1 d D . .
HO4 H 0.827(11) 0.63(2) 1.322(17) 0.080 Uiso 1 1 d D . .

loop_
_atom_site_aniso_label
_atom_site_aniso_U_11
_atom_site_aniso_U_22
_atom_site_aniso_U_33
_atom_site_aniso_U_23
_atom_site_aniso_U_13
_atom_site_aniso_U_12
Zn 0.0292(5) 0.0244(4) 0.0258(4) -0.0004(9) 0.0039(3) -0.0009(9)
O1 0.018(5) 0.036(5) 0.035(5) -0.021(4) 0.006(4) -0.006(4)
O2 0.030(6) 0.025(5) 0.030(5) 0.005(4) 0.007(4) -0.007(4)
O3 0.043(7) 0.026(5) 0.020(4) -0.006(4) 0.006(4) 0.003(5)
O4 0.039(6) 0.043(6) 0.018(4) 0.017(4) 0.012(4) 0.003(5)
O5 0.030(5) 0.046(6) 0.032(6) -0.017(4) 0.002(4) 0.015(4)
O6 0.080(9) 0.050(7) 0.041(7) 0.022(6) 0.019(6) 0.025(6)
O7 0.036(7) 0.087(9) 0.045(6) 0.023(6) 0.007(5) 0.020(6)
O8 0.039(6) 0.028(5) 0.044(7) -0.015(4) 0.019(5) 0.000(4)
O9 0.035(6) 0.064(8) 0.030(6) -0.002(6) 0.003(5) 0.009(5)
O10 0.055(9) 0.054(7) 0.060(8) -0.026(5) 0.031(7) -0.033(5)
N1 0.063(10) 0.032(7) 0.038(7) 0.009(6) 0.020(7) -0.008(6)
N2 0.012(4) 0.024(5) 0.020(5) 0.003(4) -0.003(3) -0.007(4)
C1 0.048(8) 0.027(7) 0.012(5) -0.003(5) -0.003(5) 0.008(5)
C2 0.036(8) 0.032(6) 0.020(5) -0.008(5) -0.009(5) -0.010(6)
C3 0.026(7) 0.025(6) 0.022(5) 0.010(5) 0.017(5) 0.009(5)
C4 0.006(5) 0.037(8) 0.043(8) -0.001(6) 0.009(5) -0.002(4)

loop_
_atom_type_symbol
_atom_type_description
_atom_type_scat_dispersion_real
_atom_type_scat_dispersion_imag
_atom_type_scat_source
C C 0.0033 0.0016 'International Tables Vol C Tables 4.2.6.8 and 6.1.1.4'
H H 0.0000 0.0000 'International Tables Vol C Tables 4.2.6.8 and 6.1.1.4'
N N 0.0061 0.0033 'International Tables Vol C Tables 4.2.6.8 and 6.1.1.4'
O O 0.0106 0.0060 'International Tables Vol C Tables 4.2.6.8 and 6.1.1.4'
Zn Zn 0.2839 1.4301 'International Tables Vol C Tables 4.2.6.8 and 6.1.1.4'

loop_
_citation_id
_citation_doi
_citation_year
1 10.1016/j.jinorgbio.2004.05.012 2004

loop_
_geom_angle_atom_site_label_1
_geom_angle_atom_site_label_2
_geom_angle_atom_site_label_3
_geom_angle
_geom_angle_site_symmetry_1
_geom_angle_site_symmetry_3
_geom_angle_publ_flag
O4 Zn O2 81.8(4) 2_564 . ?
O4 Zn O8 92.0(5) 2_564 . ?
O2 Zn O8 119.1(4) . . ?
O4 Zn O5 165.5(4) 2_564 . ?
O2 Zn O5 86.5(4) . . ?
O8 Zn O5 86.1(2) . . ?
O4 Zn O1 97.1(2) 2_564 . ?
O2 Zn O1 75.2(4) . . ?
O8 Zn O1 164.2(4) . . ?
O5 Zn O1 88.2(5) . . ?
O4 Zn O3 76.3(4) 2_564 2_564 ?
O2 Zn O3 148.2(2) . 2_564 ?
O8 Zn O3 84.8(5) . 2_564 ?
O5 Zn O3 117.8(4) . 2_564 ?
O1 Zn O3 84.8(5) . 2_564 ?
C1 O1 Zn 112.9(10) . . ?
C2 O2 Zn 117.7(9) . . ?
C3 O3 Zn 114.9(9) . 2_565 ?
C4 O4 Zn 112.9(8) . 2_565 ?
N1 O5 Zn 114.1(11) . . ?
N2 O8 Zn 108.8(7) . . ?
O7 N1 O5 117.6(16) . . ?
O7 N1 O6 124.5(16) . . ?
O5 N1 O6 117.1(16) . . ?
O9 N2 O10 122.0(13) . . ?
O9 N2 O8 118.0(12) . . ?
O10 N2 O8 119.3(13) . . ?
O1 C1 C2 107.6(12) . . ?
O2 C2 C1 106.4(12) . . ?
O2 C2 C3 107.8(10) . . ?
C1 C2 C3 113.3(10) . . ?
O3 C3 C2 109.4(9) . . ?
O3 C3 C4 109.1(12) . . ?
C2 C3 C4 113.8(9) . . ?
O4 C4 C3 103.8(11) . . ?

loop_
_geom_bond_atom_site_label_1
_geom_bond_atom_site_label_2
_geom_bond_distance
_geom_bond_site_symmetry_2
_geom_bond_publ_flag
Zn O4 2.048(13) 2_564 ?
Zn O2 2.079(11) . ?
Zn O8 2.092(11) . ?
Zn O5 2.121(11) . ?
Zn O1 2.133(10) . ?
Zn O3 2.135(11) 2_564 ?
O1 C1 1.406(16) . ?
O2 C2 1.476(18) . ?
O3 C3 1.38(2) . ?
O3 Zn 2.135(11) 2_565 ?
O4 C4 1.467(19) . ?
O4 Zn 2.048(13) 2_565 ?
O5 N1 1.244(17) . ?
O6 N1 1.292(18) . ?
O7 N1 1.20(2) . ?
O8 N2 1.300(14) . ?
O9 N2 1.137(15) . ?
O10 N2 1.240(18) . ?
C1 C2 1.50(2) . ?
C2 C3 1.505(10) . ?
C3 C4 1.518(16) . ?

loop_
_geom_hbond_atom_site_label_D
_geom_hbond_atom_site_label_H
_geom_hbond_atom_site_label_A
_geom_hbond_distance_DH
_geom_hbond_distance_HA
_geom_hbond_distance_DA
_geom_hbond_angle_DHA
_geom_hbond_site_symmetry_A
O1 HO1 O10 0.971(10) 1.799(18) 2.77(2) 177.2(8) 3
O2 HO2 O8 0.95(12) 1.82(13) 2.753(15) 168(16) 2
O4 HO4 O7 0.67(14) 2.15(14) 2.81(2) 173(17) 4_455

loop_
_geom_torsion_atom_site_label_1
_geom_torsion_atom_site_label_2
_geom_torsion_atom_site_label_3
_geom_torsion_atom_site_label_4
_geom_torsion
_geom_torsion_site_symmetry_1
_geom_torsion_site_symmetry_2
_geom_torsion_site_symmetry_3
_geom_torsion_site_symmetry_4
_geom_torsion_publ_flag
O4 Zn O1 C1 106.1(9) 2_564 . . . ?
O2 Zn O1 C1 26.6(9) . . . . ?
O8 Zn O1 C1 -129.2(16) . . . . ?
O5 Zn O1 C1 -60.3(9) . . . . ?
O3 Zn O1 C1 -178.4(10) 2_564 . . . ?
O4 Zn O2 C2 -99.2(11) 2_564 . . . ?
O8 Zn O2 C2 173.1(10) . . . . ?
O5 Zn O2 C2 89.5(11) . . . . ?
O1 Zn O2 C2 0.5(11) . . . . ?
O3 Zn O2 C2 -52.6(18) 2_564 . . . ?
O4 Zn O5 N1 169.3(16) 2_564 . . . ?
O2 Zn O5 N1 -154.4(11) . . . . ?
O8 Zn O5 N1 86.2(11) . . . . ?
O1 Zn O5 N1 -79.1(11) . . . . ?
O3 Zn O5 N1 4.1(12) 2_564 . . . ?
O4 Zn O8 N2 -70.9(9) 2_564 . . . ?
O2 Zn O8 N2 10.8(10) . . . . ?
O5 Zn O8 N2 94.6(8) . . . . ?
O1 Zn O8 N2 163.8(15) . . . . ?
O3 Zn O8 N2 -146.9(9) 2_564 . . . ?
Zn O5 N1 O7 165.0(14) . . . . ?
Zn O5 N1 O6 -5.9(18) . . . . ?
Zn O8 N2 O9 -17.5(15) . . . . ?
Zn O8 N2 O10 171.5(13) . . . . ?
Zn O1 C1 C2 -47.6(14) . . . . ?
Zn O2 C2 C1 -24.6(16) . . . . ?
Zn O2 C2 C3 97.3(9) . . . . ?
O1 C1 C2 O2 45.0(16) . . . . ?
O1 C1 C2 C3 -73.3(12) . . . . ?
Zn O3 C3 C2 -94.8(8) 2_565 . . . ?
Zn O3 C3 C4 30.2(15) 2_565 . . . ?
O2 C2 C3 O3 -177.0(14) . . . . ?
C1 C2 C3 O3 -59.5(10) . . . . ?
O2 C2 C3 C4 60.7(13) . . . . ?
C1 C2 C3 C4 178.2(16) . . . . ?
Zn O4 C4 C3 48.3(14) 2_565 . . . ?
O3 C3 C4 O4 -49.3(15) . . . . ?
C2 C3 C4 O4 73.1(13) . . . . ?
